data_1546545
loop_
_publ_author_name
'Raju, Selvam'
'Annamalai, Pratheepkumar'
'Chen, Pei-Ling'
'Liu, Yi-Hung'
'Chuang, Shih-Ching'

_publ_section_title
;
 Palladium-Catalyzed C-H Bond Activation by Using Iminoquinone as a
 Directing Group and an Internal Oxidant or a Co-oxidant: Production of
 Dihydrophenanthridines, Phenanthridines, and Carbazoles.
;
_journal_issue 15
_journal_name_full 'Organic letters'
_journal_page_first 4134
_journal_page_last 4137
_journal_paper_doi 10.1021/acs.orglett.7b01956
_journal_volume 19
_journal_year 2017
_chemical_formula_sum 'C23 H22 N2 O2'
_chemical_formula_weight 358.42
_space_group_crystal_system monoclinic
_space_group_IT_number 14
_space_group_name_Hall '-P 2ybc'
_space_group_name_H-M_alt 'P 1 21/c 1'
_symmetry_space_group_name_Hall '-P 2ybc'
_symmetry_space_group_name_H-M 'P 1 21/c 1'
_atom_sites_solution_hydrogens geom
_audit_creation_method SHELXL-2014/6
_cell_angle_alpha 90
_cell_angle_beta 108.926(13)
_cell_angle_gamma 90
_cell_formula_units_Z 4
_cell_length_a 9.596(3)
_cell_length_b 29.048(10)
_cell_length_c 7.218(3)
_cell_measurement_reflns_used 3453
_cell_measurement_temperature 100(2)
_cell_measurement_theta_max 25.3404
_cell_measurement_theta_min 2.6460
_cell_volume 1903.2(12)
_computing_cell_refinement 'SAINT V8.34A (Bruker AXS Inc., 2013)'
_computing_data_collection 'Bruker APEX2'
_computing_data_reduction 'SAINT V8.34A (Bruker AXS Inc., 2013)'
_computing_molecular_graphics 'Bruker SHELXTL'
_computing_publication_material 'Bruker SHELXTL'
_computing_structure_refinement 'SHELXL-2014/6 (Sheldrick, 2014)'
_diffrn_ambient_temperature 100(2)
_diffrn_detector_area_resol_mean 8.3333
_diffrn_measured_fraction_theta_full 0.990
_diffrn_measured_fraction_theta_max 0.984
_diffrn_measurement_device_type 'Bruker APEX-II CCD'
_diffrn_measurement_method '\f and \w scans'
_diffrn_radiation_type MoK\a
_diffrn_radiation_wavelength 0.71073
_diffrn_reflns_av_R_equivalents 0.0590
_diffrn_reflns_av_unetI/netI 0.0475
_diffrn_reflns_Laue_measured_fraction_full 0.990
_diffrn_reflns_Laue_measured_fraction_max 0.984
_diffrn_reflns_limit_h_max 12
_diffrn_reflns_limit_h_min 0
_diffrn_reflns_limit_k_max 0
_diffrn_reflns_limit_k_min -36
_diffrn_reflns_limit_l_max 8
_diffrn_reflns_limit_l_min -9
_diffrn_reflns_number 4839
_diffrn_reflns_point_group_measured_fraction_full 0.990
_diffrn_reflns_point_group_measured_fraction_max 0.984
_diffrn_reflns_theta_full 25.242
_diffrn_reflns_theta_max 26.422
_diffrn_reflns_theta_min 1.402
_exptl_absorpt_coefficient_mu 0.080
_exptl_absorpt_correction_T_max 0.9485
_exptl_absorpt_correction_T_min 0.7313
_exptl_absorpt_correction_type multi-scan
_exptl_absorpt_process_details 'TWINABS V2012/1 (Bruker AXS Inc.)'
_exptl_crystal_colour Yellow
_exptl_crystal_density_diffrn 1.251
_exptl_crystal_density_meas ?
_exptl_crystal_density_method 'not measured'
_exptl_crystal_description Lump
_exptl_crystal_F_000 760
_exptl_crystal_size_max 0.18
_exptl_crystal_size_mid 0.16
_exptl_crystal_size_min 0.16
_refine_diff_density_max 0.396
_refine_diff_density_min -0.429
_refine_diff_density_rms 0.089
_refine_ls_extinction_method none
_refine_ls_goodness_of_fit_ref 1.077
_refine_ls_hydrogen_treatment constr
_refine_ls_matrix_type full
_refine_ls_number_parameters 248
_refine_ls_number_reflns 4839
_refine_ls_number_restraints 0
_refine_ls_restrained_S_all 1.077
_refine_ls_R_factor_all 0.1053
_refine_ls_R_factor_gt 0.0692
_refine_ls_shift/su_max 0.015
_refine_ls_shift/su_mean 0.003
_refine_ls_structure_factor_coef Fsqd
_refine_ls_weighting_details 'w=1/[\s^2^(Fo^2^)+(0.1038P)^2^+1.4728P] where P=(Fo^2^+2Fc^2^)/3'
_refine_ls_weighting_scheme calc
_refine_ls_wR_factor_gt 0.1972
_refine_ls_wR_factor_ref 0.2309
_reflns_Friedel_coverage 0.000
_reflns_number_gt 3324
_reflns_number_total 4839
_reflns_threshold_expression 'I > 2\s(I)'
_cod_data_source_file ol7b01956_si_003.cif
_cod_data_source_block T5
_cod_depositor_comments
;
The following automatic conversions were performed:

'_exptl_crystal_density_meas' value 'not measured' was changed to '?'
- the value is perceived as not measured.

Automatic conversion script
Id: cif_fix_values 4973 2017-02-22 13:04:09Z antanas 

 Adding full bibliography for 1546544--1546547.cif.
;
_cod_original_cell_volume 1903.3(11)
_cod_database_code 1546545
_shelx_space_group_comment
;
The symmetry employed for this shelxl refinement is uniquely defined
by the following loop, which should always be used as a source of
symmetry information in preference to the above space-group names.
They are only intended as comments.
;
_shelxl_version_number 2014/6

loop_
_space_group_symop_operation_xyz
'x, y, z'
'-x, y+1/2, -z+1/2'
'-x, -y, -z'
'x, -y-1/2, z-1/2'

loop_
_atom_site_label
_atom_site_type_symbol
_atom_site_fract_x
_atom_site_fract_y
_atom_site_fract_z
_atom_site_U_iso_or_equiv
_atom_site_adp_type
_atom_site_occupancy
_atom_site_site_symmetry_order
_atom_site_calc_flag
_atom_site_refinement_flags_posn
_atom_site_refinement_flags_adp
O1 O 0.8665(3) 0.95826(9) -0.1878(4) 0.0642(8) Uani 1 1 d . .
H1A H 0.8319 0.9848 -0.2179 0.096 Uiso 1 1 calc R U
O2 O 0.3026(3) 0.96838(10) 0.3448(5) 0.0759(9) Uani 1 1 d . .
N1 N 0.2691(3) 0.93182(10) 0.5987(4) 0.0533(7) Uani 1 1 d . .
N2 N 0.6281(2) 0.87227(9) 0.3323(4) 0.0411(6) Uani 1 1 d . .
C1 C 0.3112(5) 0.89833(18) 0.7562(7) 0.0830(13) Uani 1 1 d . .
H11 H 0.4185 0.8985 0.8173 0.124 Uiso 1 1 calc R U
H10 H 0.2789 0.8676 0.7034 0.124 Uiso 1 1 calc R U
H1 H 0.2645 0.9062 0.8543 0.124 Uiso 1 1 calc R U
C2 C 0.3485(3) 0.94165(10) 0.4854(5) 0.0461(8) Uani 1 1 d . .
C3 C 0.4976(3) 0.91997(10) 0.5163(5) 0.0438(7) Uani 1 1 d . .
H13 H 0.5291 0.9026 0.6411 0.053 Uiso 1 1 calc R U
H12 H 0.5716 0.9442 0.5228 0.053 Uiso 1 1 calc R U
C4 C 0.4852(3) 0.88691(10) 0.3421(5) 0.0401(7) Uani 1 1 d . .
H14 H 0.4320 0.9035 0.2178 0.048 Uiso 1 1 calc R U
C5 C 0.7069(3) 0.84085(9) 0.4733(4) 0.0354(6) Uani 1 1 d . .
C6 C 0.8614(3) 0.83945(10) 0.5371(5) 0.0422(7) Uani 1 1 d . .
H15 H 0.9142 0.8599 0.4815 0.051 Uiso 1 1 calc R U
C7 C 0.9368(4) 0.80882(11) 0.6791(5) 0.0494(8) Uani 1 1 d . .
H16 H 1.0414 0.8079 0.7185 0.059 Uiso 1 1 calc R U
C8 C 0.8630(4) 0.77936(11) 0.7656(5) 0.0520(9) Uani 1 1 d . .
H2 H 0.9160 0.7590 0.8668 0.062 Uiso 1 1 calc R U
C9 C 0.8070(3) 0.93916(11) -0.0582(5) 0.0445(8) Uani 1 1 d . .
C10 C 0.8284(4) 0.89255(11) -0.0201(5) 0.0471(8) Uani 1 1 d . .
H21 H 0.8856 0.8753 -0.0811 0.056 Uiso 1 1 calc R U
C11 C 0.7677(3) 0.87073(10) 0.1055(5) 0.0426(7) Uani 1 1 d . .
H20 H 0.7794 0.8384 0.1249 0.051 Uiso 1 1 calc R U
C12 C 0.6894(3) 0.89566(10) 0.2041(4) 0.0371(7) Uani 1 1 d . .
C13 C 0.6302(3) 0.80995(9) 0.5546(4) 0.0394(7) Uani 1 1 d . .
C14 C 0.4679(3) 0.80857(10) 0.4744(5) 0.0424(7) Uani 1 1 d . .
C15 C 0.3957(3) 0.84508(11) 0.3559(4) 0.0399(7) Uani 1 1 d . .
C16 C 0.2439(4) 0.84438(13) 0.2705(5) 0.0528(9) Uani 1 1 d . .
H6 H 0.1951 0.8690 0.1882 0.063 Uiso 1 1 calc R U
C17 C 0.1634(4) 0.80772(16) 0.3053(6) 0.0661(11) Uani 1 1 d . .
H5 H 0.0594 0.8072 0.2468 0.079 Uiso 1 1 calc R U
C18 C 0.2341(4) 0.77209(15) 0.4245(6) 0.0672(11) Uani 1 1 d . .
H4 H 0.1780 0.7475 0.4509 0.081 Uiso 1 1 calc R U
C19 C 0.3848(4) 0.77162(12) 0.5057(6) 0.0571(9) Uani 1 1 d . .
H3 H 0.4326 0.7462 0.5833 0.069 Uiso 1 1 calc R U
C20 C 0.1202(4) 0.95177(16) 0.5465(7) 0.0768(13) Uani 1 1 d . .
H7 H 0.0609 0.9410 0.4160 0.115 Uiso 1 1 calc R U
H9 H 0.1270 0.9854 0.5461 0.115 Uiso 1 1 calc R U
H8 H 0.0737 0.9421 0.6426 0.115 Uiso 1 1 calc R U
C21 C 0.7107(4) 0.78010(11) 0.7022(5) 0.0481(8) Uani 1 1 d . .
H17 H 0.6595 0.7598 0.7607 0.058 Uiso 1 1 calc R U
C22 C 0.6676(4) 0.94239(11) 0.1638(5) 0.0477(8) Uani 1 1 d . .
H19 H 0.6128 0.9599 0.2275 0.057 Uiso 1 1 calc R U
C23 C 0.7243(4) 0.96394(11) 0.0326(5) 0.0512(8) Uani 1 1 d . .
H18 H 0.7064 0.9958 0.0049 0.061 Uiso 1 1 calc R U

loop_
_atom_site_aniso_label
_atom_site_aniso_U_11
_atom_site_aniso_U_22
_atom_site_aniso_U_33
_atom_site_aniso_U_23
_atom_site_aniso_U_13
_atom_site_aniso_U_12
O1 0.0681(16) 0.0667(16) 0.0775(18) 0.0316(14) 0.0508(14) 0.0208(13)
O2 0.0700(17) 0.0730(18) 0.098(2) 0.0459(16) 0.0460(16) 0.0356(14)
N1 0.0559(17) 0.0546(16) 0.0605(19) -0.0002(14) 0.0340(15) 0.0014(13)
N2 0.0351(13) 0.0456(14) 0.0480(15) 0.0172(12) 0.0210(11) 0.0120(10)
C1 0.097(3) 0.103(3) 0.062(3) 0.016(3) 0.043(2) -0.004(3)
C2 0.0499(18) 0.0376(16) 0.057(2) 0.0068(14) 0.0259(16) 0.0068(13)
C3 0.0467(17) 0.0398(16) 0.0475(18) 0.0051(13) 0.0187(14) 0.0017(13)
C4 0.0377(16) 0.0442(16) 0.0411(17) 0.0096(13) 0.0166(13) 0.0069(12)
C5 0.0427(16) 0.0338(14) 0.0330(15) 0.0044(11) 0.0169(12) 0.0070(11)
C6 0.0443(17) 0.0413(16) 0.0454(18) 0.0047(13) 0.0208(14) 0.0069(13)
C7 0.0467(18) 0.0547(19) 0.0470(19) 0.0042(15) 0.0153(15) 0.0174(15)
C8 0.061(2) 0.0478(18) 0.048(2) 0.0147(15) 0.0191(16) 0.0194(15)
C9 0.0464(17) 0.0493(17) 0.0437(18) 0.0126(14) 0.0226(14) 0.0073(14)
C10 0.0563(19) 0.0480(17) 0.0454(18) 0.0059(14) 0.0282(15) 0.0153(14)
C11 0.0532(18) 0.0353(15) 0.0427(18) 0.0054(13) 0.0201(14) 0.0086(13)
C12 0.0373(15) 0.0380(15) 0.0381(16) 0.0068(12) 0.0153(12) 0.0046(12)
C13 0.0512(18) 0.0324(14) 0.0372(17) 0.0018(12) 0.0181(14) 0.0025(12)
C14 0.0493(18) 0.0432(16) 0.0396(17) -0.0023(13) 0.0209(14) -0.0069(13)
C15 0.0354(16) 0.0508(17) 0.0379(16) -0.0031(13) 0.0180(13) -0.0023(13)
C16 0.0430(18) 0.070(2) 0.0453(19) -0.0054(17) 0.0138(15) -0.0040(16)
C17 0.045(2) 0.087(3) 0.065(3) -0.019(2) 0.0162(18) -0.0242(19)
C18 0.065(2) 0.072(3) 0.069(3) -0.011(2) 0.026(2) -0.033(2)
C19 0.068(2) 0.0515(19) 0.056(2) -0.0031(17) 0.0255(18) -0.0169(17)
C20 0.060(2) 0.088(3) 0.097(3) -0.002(3) 0.045(2) 0.012(2)
C21 0.064(2) 0.0378(16) 0.0470(19) 0.0087(14) 0.0248(16) 0.0038(14)
C22 0.062(2) 0.0389(16) 0.054(2) 0.0062(14) 0.0360(17) 0.0124(14)
C23 0.064(2) 0.0382(16) 0.061(2) 0.0133(15) 0.0336(17) 0.0105(14)

loop_
_atom_type_symbol
_atom_type_description
_atom_type_scat_dispersion_real
_atom_type_scat_dispersion_imag
_atom_type_scat_source
C C 0.0033 0.0016 'International Tables Vol C Tables 4.2.6.8 and 6.1.1.4'
H H 0.0000 0.0000 'International Tables Vol C Tables 4.2.6.8 and 6.1.1.4'
N N 0.0061 0.0033 'International Tables Vol C Tables 4.2.6.8 and 6.1.1.4'
O O 0.0106 0.0060 'International Tables Vol C Tables 4.2.6.8 and 6.1.1.4'

loop_
_geom_angle_atom_site_label_1
_geom_angle_atom_site_label_2
_geom_angle_atom_site_label_3
_geom_angle
C9 O1 H1A 109.5
C2 N1 C1 124.2(3)
C2 N1 C20 117.7(3)
C1 N1 C20 117.7(3)
C5 N2 C12 123.2(2)
C5 N2 C4 116.9(2)
C12 N2 C4 119.1(2)
N1 C1 H11 109.5
N1 C1 H10 109.5
H11 C1 H10 109.5
N1 C1 H1 109.5
H11 C1 H1 109.5
H10 C1 H1 109.5
O2 C2 N1 121.3(3)
O2 C2 C3 116.7(3)
N1 C2 C3 121.9(3)
C2 C3 C4 108.5(3)
C2 C3 H13 110.0
C4 C3 H13 110.0
C2 C3 H12 110.0
C4 C3 H12 110.0
H13 C3 H12 108.4
N2 C4 C15 109.4(2)
N2 C4 C3 113.1(3)
C15 C4 C3 109.9(2)
N2 C4 H14 108.1
C15 C4 H14 108.1
C3 C4 H14 108.1
N2 C5 C6 121.6(3)
N2 C5 C13 119.3(2)
C6 C5 C13 119.0(3)
C7 C6 C5 120.6(3)
C7 C6 H15 119.7
C5 C6 H15 119.7
C6 C7 C8 121.0(3)
C6 C7 H16 119.5
C8 C7 H16 119.5
C7 C8 C21 118.9(3)
C7 C8 H2 120.6
C21 C8 H2 120.6
O1 C9 C23 123.1(3)
O1 C9 C10 117.8(3)
C23 C9 C10 119.1(3)
C11 C10 C9 120.9(3)
C11 C10 H21 119.6
C9 C10 H21 119.6
C10 C11 C12 120.6(3)
C10 C11 H20 119.7
C12 C11 H20 119.7
C22 C12 C11 118.1(3)
C22 C12 N2 122.5(3)
C11 C12 N2 119.3(3)
C21 C13 C5 118.7(3)
C21 C13 C14 122.3(3)
C5 C13 C14 118.9(3)
C15 C14 C19 119.0(3)
C15 C14 C13 118.1(3)
C19 C14 C13 122.8(3)
C16 C15 C14 120.2(3)
C16 C15 C4 121.4(3)
C14 C15 C4 118.1(3)
C17 C16 C15 119.9(4)
C17 C16 H6 120.1
C15 C16 H6 120.1
C18 C17 C16 120.1(3)
C18 C17 H5 120.0
C16 C17 H5 120.0
C19 C18 C17 120.8(3)
C19 C18 H4 119.6
C17 C18 H4 119.6
C18 C19 C14 120.0(4)
C18 C19 H3 120.0
C14 C19 H3 120.0
N1 C20 H7 109.5
N1 C20 H9 109.5
H7 C20 H9 109.5
N1 C20 H8 109.5
H7 C20 H8 109.5
H9 C20 H8 109.5
C8 C21 C13 121.7(3)
C8 C21 H17 119.1
C13 C21 H17 119.1
C23 C22 C12 121.2(3)
C23 C22 H19 119.4
C12 C22 H19 119.4
C9 C23 C22 120.1(3)
C9 C23 H18 119.9
C22 C23 H18 119.9

loop_
_geom_bond_atom_site_label_1
_geom_bond_atom_site_label_2
_geom_bond_distance
O1 C9 1.362(4)
O1 H1A 0.8400
O2 C2 1.240(4)
N1 C2 1.317(4)
N1 C1 1.451(5)
N1 C20 1.473(5)
N2 C5 1.393(4)
N2 C12 1.421(4)
N2 C4 1.459(3)
C1 H11 0.9800
C1 H10 0.9800
C1 H1 0.9800
C2 C3 1.512(4)
C3 C4 1.556(4)
C3 H13 0.9900
C3 H12 0.9900
C4 C15 1.509(4)
C4 H14 1.0000
C5 C6 1.403(4)
C5 C13 1.404(4)
C6 C7 1.373(4)
C6 H15 0.9500
C7 C8 1.382(5)
C7 H16 0.9500
C8 C21 1.383(5)
C8 H2 0.9500
C9 C23 1.384(4)
C9 C10 1.384(5)
C10 C11 1.380(4)
C10 H21 0.9500
C11 C12 1.394(4)
C11 H20 0.9500
C12 C22 1.390(4)
C13 C21 1.397(4)
C13 C14 1.475(5)
C14 C15 1.397(4)
C14 C19 1.399(4)
C15 C16 1.386(4)
C16 C17 1.385(5)
C16 H6 0.9500
C17 C18 1.376(6)
C17 H5 0.9500
C18 C19 1.373(5)
C18 H4 0.9500
C19 H3 0.9500
C20 H7 0.9800
C20 H9 0.9800
C20 H8 0.9800
C21 H17 0.9500
C22 C23 1.386(4)
C22 H19 0.9500
C23 H18 0.9500
